data_4126845
loop_
_publ_author_name
'Taylor, Laurence J.'
'B\"uhl, Michael'
'Chalmers, Brian A.'
'Ray, Matthew J.'
'Wawrzyniak, Piotr'
'Walton, John C.'
'Cordes, David B.'
'Slawin, Alexandra M. Z.'
'Woollins, J. Derek'
'Kilian, Petr'

_publ_section_title
;
 Dealkanative Main Group Couplings Across the peri-Gap.
;
_journal_name_full 'Journal of the American Chemical Society'
_journal_paper_doi 10.1021/jacs.7b08682
_journal_year 2017
_chemical_absolute_configuration ad
_chemical_formula_moiety 'C24 H28 P2'
_chemical_formula_sum 'C24 H28 P2'
_chemical_formula_weight 378.43
_space_group_IT_number 33
_symmetry_cell_setting orthorhombic
_symmetry_Int_Tables_number 33
_symmetry_space_group_name_Hall 'P 2c -2n'
_symmetry_space_group_name_H-M 'P n a 21'
_atom_sites_solution_hydrogens geom
_atom_sites_solution_primary direct
_atom_sites_solution_secondary difmap
_audit_creation_date 2014-02-19
_audit_creation_method 'by CrystalStructure 4.1'
_cell_angle_alpha 90.0000
_cell_angle_beta 90.0000
_cell_angle_gamma 90.0000
_cell_formula_units_Z 4
_cell_length_a 8.234(2)
_cell_length_b 41.490(11)
_cell_length_c 5.9199(16)
_cell_measurement_reflns_used 2395
_cell_measurement_temperature 125
_cell_measurement_theta_max 68.25
_cell_measurement_theta_min 24.26
_cell_volume 2022.4(9)
_computing_cell_refinement 'CrystalClear-SM Expert 2.1 b29'
_computing_data_collection 'CrystalClear-SM Expert 2.1 b29 (Rigaku, 2013)'
_computing_data_reduction 'CrystalClear-SM Expert 2.1 b29'
_computing_molecular_graphics 'CrystalStructure 4.1'
_computing_publication_material 'CrystalStructure 4.1 (Rigaku, 2013)'
_computing_structure_refinement 'SHELXL-2013 (Sheldrick, 2013)'
_computing_structure_solution SIR97
_diffrn_ambient_temperature 125
_diffrn_detector_area_resol_mean 5.811
_diffrn_measured_fraction_theta_full 0.992
_diffrn_measured_fraction_theta_max 0.992
_diffrn_measurement_device_type 'Rigaku XtaLAB P200'
_diffrn_measurement_method \w
_diffrn_radiation_type 'Cu K\a'
_diffrn_radiation_wavelength 1.54187
_diffrn_reflns_av_R_equivalents 0.1027
_diffrn_reflns_Laue_measured_fraction_full 0.992
_diffrn_reflns_Laue_measured_fraction_max 0.992
_diffrn_reflns_limit_h_max 9
_diffrn_reflns_limit_h_min -9
_diffrn_reflns_limit_k_max 49
_diffrn_reflns_limit_k_min -50
_diffrn_reflns_limit_l_max 7
_diffrn_reflns_limit_l_min -7
_diffrn_reflns_number 21054
_diffrn_reflns_point_group_measured_fraction_full 0.986
_diffrn_reflns_point_group_measured_fraction_max 0.985
_diffrn_reflns_theta_full 67.000
_diffrn_reflns_theta_max 68.364
_diffrn_reflns_theta_min 4.262
_diffrn_standards_number 0
_exptl_absorpt_coefficient_mu 1.967
_exptl_absorpt_correction_T_max 0.943
_exptl_absorpt_correction_T_min 0.566
_exptl_absorpt_correction_type multi-scan
_exptl_absorpt_process_details 'REQAB (Rigaku, 1998)'
_exptl_crystal_colour colorless
_exptl_crystal_density_diffrn 1.243
_exptl_crystal_density_method 'not measured'
_exptl_crystal_description prism
_exptl_crystal_F_000 808.00
_exptl_crystal_size_max 0.100
_exptl_crystal_size_mid 0.030
_exptl_crystal_size_min 0.030
_refine_diff_density_max 0.71
_refine_diff_density_min -0.29
_refine_ls_abs_structure_details
;
 Flack x determined using 1453 quotients [(I+)-(I-)]/[(I+)+(I-)]
 (Parsons and Flack (2004), Acta Cryst. A60, s61).
;
_refine_ls_abs_structure_Flack 0.040(19)
_refine_ls_extinction_method none
_refine_ls_goodness_of_fit_ref 1.103
_refine_ls_hydrogen_treatment mixed
_refine_ls_number_parameters 243
_refine_ls_number_reflns 3638
_refine_ls_number_restraints 2
_refine_ls_R_factor_gt 0.0547
_refine_ls_shift/su_max 0.001
_refine_ls_structure_factor_coef Fsqd
_refine_ls_weighting_details 'w = 1/[\s^2^(Fo^2^)+(0.0748P)^2^+0.9322P] where P=(Fo^2^+2Fc^2^)/3'
_refine_ls_weighting_scheme calc
_refine_ls_wR_factor_ref 0.1354
_reflns_number_gt 3458
_reflns_number_total 3638
_reflns_threshold_expression F^2^>2.0\s(F^2^)
_cod_data_source_file ja7b08682_si_003.cif
_cod_data_source_block 5b
_cod_database_code 4126845

loop_
_symmetry_equiv_pos_site_id
_symmetry_equiv_pos_as_xyz
1 +X,+Y,+Z
2 1/2-X,1/2+Y,1/2+Z
3 1/2+X,1/2-Y,+Z
4 -X,-Y,1/2+Z

loop_
_atom_site_label
_atom_site_type_symbol
_atom_site_fract_x
_atom_site_fract_y
_atom_site_fract_z
_atom_site_U_iso_or_equiv
_atom_site_adp_type
_atom_site_occupancy
_atom_site_site_symmetry_multiplicity
_atom_site_site_symmetry_order
_atom_site_calc_flag
_atom_site_refinement_flags
P1 P 0.73618(14) 0.64337(2) 0.8209(2) 0.0229(3) Uani 1 4 0 d .
P9 P 0.77009(13) 0.57714(2) 0.61128(18) 0.0198(3) Uani 1 4 0 d .
C1 C 0.9260(5) 0.65047(10) 0.6623(7) 0.0209(9) Uani 1 4 0 d .
C2 C 1.0111(6) 0.67925(9) 0.6929(7) 0.0243(10) Uani 1 4 0 d .
C3 C 1.1434(6) 0.68934(9) 0.5613(8) 0.0279(10) Uani 1 4 0 d .
C4 C 1.1922(6) 0.66998(10) 0.3850(8) 0.0266(10) Uani 1 4 0 d .
C5 C 1.1098(5) 0.64061(9) 0.3504(7) 0.0213(9) Uani 1 4 0 d .
C6 C 1.1753(6) 0.62407(10) 0.1618(7) 0.0238(9) Uani 1 4 0 d .
C7 C 1.1087(6) 0.59520(10) 0.1029(8) 0.0256(9) Uani 1 4 0 d .
C8 C 0.9818(6) 0.58250(10) 0.2371(7) 0.0241(9) Uani 1 4 0 d .
C9 C 0.9181(6) 0.59777(9) 0.4260(7) 0.0210(9) Uani 1 4 0 d .
C10 C 0.9806(6) 0.62907(9) 0.4843(7) 0.0207(9) Uani 1 4 0 d .
C11 C 1.3230(7) 0.67400(11) 0.2094(10) 0.0367(12) Uani 1 4 0 d .
C12 C 1.3147(6) 0.64334(10) 0.0641(8) 0.0275(10) Uani 1 4 0 d .
C13 C 0.6946(6) 0.68381(10) 0.9361(7) 0.0222(9) Uani 1 4 0 d .
C14 C 0.7517(6) 0.69428(10) 1.1454(9) 0.0252(10) Uani 1 4 0 d .
C15 C 0.7084(6) 0.72456(11) 1.2267(8) 0.0298(10) Uani 1 4 0 d .
C16 C 0.6073(6) 0.74440(10) 1.1032(9) 0.0306(10) Uani 1 4 0 d .
C17 C 0.5497(6) 0.73410(10) 0.8936(9) 0.0305(10) Uani 1 4 0 d .
C18 C 0.5914(6) 0.70401(10) 0.8138(8) 0.0250(9) Uani 1 4 0 d .
C19 C 0.5749(6) 0.58308(10) 0.4506(7) 0.0246(10) Uani 1 4 0 d .
C20 C 0.4278(6) 0.57810(11) 0.6039(9) 0.0299(10) Uani 1 4 0 d .
C21 C 0.5598(7) 0.56473(11) 0.2303(8) 0.0309(10) Uani 1 4 0 d .
C22 C 0.8234(6) 0.53377(9) 0.5675(7) 0.0250(10) Uani 1 4 0 d .
C23 C 0.7030(7) 0.51212(10) 0.6914(9) 0.0326(11) Uani 1 4 0 d .
C24 C 0.9951(6) 0.52800(10) 0.6541(8) 0.0284(10) Uani 1 4 0 d .
H1 H 0.6035(12) 0.6405(14) 0.816(12) 0.048(17) Uiso 1 4 0 d .
H2 H 0.97689 0.69304 0.81176 0.0291 Uiso 1 4 0 calc R
H3 H 1.19784 0.70902 0.59303 0.0335 Uiso 1 4 0 calc R
H7 H 1.1468 0.58382 -0.02589 0.0307 Uiso 1 4 0 calc R
H8 H 0.93728 0.56223 0.19533 0.0289 Uiso 1 4 0 calc R
H11A H 1.43095 0.67607 0.28164 0.0440 Uiso 1 4 0 calc R
H11B H 1.30261 0.6934 0.11627 0.0440 Uiso 1 4 0 calc R
H12A H 1.2937 0.64879 -0.09603 0.0330 Uiso 1 4 0 calc R
H12B H 1.41751 0.63106 0.07399 0.0330 Uiso 1 4 0 calc R
H14 H 0.82041 0.68072 1.23258 0.0302 Uiso 1 4 0 calc R
H15 H 0.74871 0.73164 1.36867 0.0357 Uiso 1 4 0 calc R
H16 H 0.57724 0.76494 1.16042 0.0367 Uiso 1 4 0 calc R
H17 H 0.48186 0.74779 0.80612 0.0366 Uiso 1 4 0 calc R
H18 H 0.54906 0.69688 0.67314 0.0300 Uiso 1 4 0 calc R
H19 H 0.57293 0.6064 0.40794 0.0295 Uiso 1 4 0 calc R
H20A H 0.41955 0.55528 0.64509 0.0359 Uiso 1 4 0 calc R
H20B H 0.32901 0.58471 0.52391 0.0359 Uiso 1 4 0 calc R
H20C H 0.44036 0.59112 0.74088 0.0359 Uiso 1 4 0 calc R
H21A H 0.56116 0.54152 0.26096 0.0370 Uiso 1 4 0 calc R
H21B H 0.65102 0.57029 0.13133 0.0370 Uiso 1 4 0 calc R
H21C H 0.45749 0.57051 0.15607 0.0370 Uiso 1 4 0 calc R
H22 H 0.81944 0.52878 0.40233 0.0300 Uiso 1 4 0 calc R
H23A H 0.73748 0.4896 0.67758 0.0391 Uiso 1 4 0 calc R
H23B H 0.59484 0.51469 0.62477 0.0391 Uiso 1 4 0 calc R
H23C H 0.69944 0.51817 0.8513 0.0391 Uiso 1 4 0 calc R
H24A H 1.00215 0.53462 0.81271 0.0341 Uiso 1 4 0 calc R
H24B H 1.07211 0.54061 0.56403 0.0341 Uiso 1 4 0 calc R
H24C H 1.02159 0.50504 0.64135 0.0341 Uiso 1 4 0 calc R

loop_
_atom_site_aniso_label
_atom_site_aniso_U_11
_atom_site_aniso_U_22
_atom_site_aniso_U_33
_atom_site_aniso_U_12
_atom_site_aniso_U_13
_atom_site_aniso_U_23
P1 0.0265(6) 0.0213(5) 0.0210(6) -0.0011(4) 0.0067(5) -0.0017(4)
P9 0.0262(6) 0.0195(5) 0.0138(5) -0.0012(4) 0.0015(5) -0.0003(4)
C1 0.023(2) 0.0248(18) 0.0147(19) 0.0021(16) 0.0024(16) 0.0002(15)
C2 0.029(3) 0.0246(19) 0.019(2) 0.0011(17) 0.0043(18) -0.0037(15)
C3 0.031(3) 0.0222(18) 0.031(2) -0.0050(17) 0.005(2) -0.0014(17)
C4 0.031(3) 0.024(2) 0.024(2) -0.0019(17) 0.005(2) 0.0020(17)
C5 0.025(2) 0.0233(19) 0.016(2) 0.0020(15) -0.0001(18) 0.0012(15)
C6 0.028(3) 0.0284(19) 0.015(2) 0.0038(17) 0.0028(18) 0.0026(15)
C7 0.032(2) 0.0286(19) 0.0166(19) 0.0015(16) 0.0033(19) -0.0012(17)
C8 0.032(3) 0.0234(18) 0.017(2) -0.0012(17) 0.0008(19) -0.0019(16)
C9 0.027(2) 0.0205(18) 0.0157(19) -0.0000(15) -0.0000(18) 0.0023(15)
C10 0.027(3) 0.0217(19) 0.0129(19) 0.0021(16) 0.0019(17) 0.0013(14)
C11 0.038(3) 0.032(2) 0.039(3) -0.007(2) 0.018(2) -0.003(2)
C12 0.029(3) 0.031(2) 0.023(2) -0.0001(17) 0.006(2) 0.0014(16)
C13 0.023(2) 0.025(2) 0.018(2) -0.0024(16) 0.0067(18) 0.0003(16)
C14 0.025(3) 0.028(2) 0.022(2) -0.0008(16) 0.0025(18) -0.0004(18)
C15 0.035(3) 0.031(2) 0.024(2) -0.0060(19) 0.006(2) -0.0072(19)
C16 0.031(3) 0.0231(19) 0.037(3) -0.0017(16) 0.010(2) -0.0071(19)
C17 0.032(3) 0.025(2) 0.034(3) 0.0006(17) 0.003(2) 0.0073(19)
C18 0.028(2) 0.028(2) 0.020(2) -0.0006(16) 0.001(2) 0.0025(16)
C19 0.028(3) 0.027(2) 0.019(2) -0.0021(18) 0.0000(18) 0.0001(16)
C20 0.026(3) 0.041(2) 0.022(2) -0.0001(18) 0.003(2) 0.0004(18)
C21 0.035(3) 0.037(2) 0.021(2) -0.0028(19) -0.002(2) -0.0019(19)
C22 0.037(3) 0.0214(18) 0.016(2) -0.0025(18) 0.0021(19) -0.0013(14)
C23 0.041(3) 0.023(2) 0.033(3) -0.0036(19) 0.005(2) 0.0029(19)
C24 0.036(3) 0.0257(19) 0.024(2) 0.0066(17) -0.000(2) 0.0008(17)

loop_
_atom_type_symbol
_atom_type_description
_atom_type_scat_dispersion_real
_atom_type_scat_dispersion_imag
_atom_type_scat_source
C C 0.0181 0.0091
;
International Tables for Crystallography
(1992, Vol. C, Tables 4.2.6.8 and 6.1.1.4)
;
H H 0.0000 0.0000
;
International Tables for Crystallography
(1992, Vol. C, Table 6.1.1.4)
;
P P 0.2955 0.4335
;
International Tables for Crystallography
(1992, Vol. C, Tables 4.2.6.8 and 6.1.1.4)
;

loop_
_geom_angle_atom_site_label_1
_geom_angle_atom_site_label_2
_geom_angle_atom_site_label_3
_geom_angle
_geom_angle_publ_flag
C1 P1 C13 101.5(2) yes
C9 P9 C19 101.7(2) yes
C9 P9 C22 102.02(19) yes
C19 P9 C22 104.8(2) yes
P1 C1 C2 119.7(3) yes
P1 C1 C10 122.3(3) yes
C2 C1 C10 117.5(4) yes
C1 C2 C3 125.0(4) yes
C2 C3 C4 118.3(4) yes
C3 C4 C5 118.3(4) yes
C3 C4 C11 131.9(4) yes
C5 C4 C11 109.9(4) yes
C4 C5 C6 110.5(4) yes
C4 C5 C10 125.1(4) yes
C6 C5 C10 124.4(4) yes
C5 C6 C7 118.3(4) yes
C5 C6 C12 109.5(4) yes
C7 C6 C12 132.2(4) yes
C6 C7 C8 118.7(4) yes
C7 C8 C9 124.2(4) yes
P9 C9 C8 121.0(3) yes
P9 C9 C10 120.7(3) yes
C8 C9 C10 118.1(4) yes
C1 C10 C5 115.8(4) yes
C1 C10 C9 128.1(4) yes
C5 C10 C9 116.2(4) yes
C4 C11 C12 105.2(4) yes
C6 C12 C11 104.9(4) yes
P1 C13 C14 123.3(3) yes
P1 C13 C18 117.9(3) yes
C14 C13 C18 118.6(4) yes
C13 C14 C15 120.1(4) yes
C14 C15 C16 120.6(5) yes
C15 C16 C17 119.6(4) yes
C16 C17 C18 119.8(4) yes
C13 C18 C17 121.2(4) yes
P9 C19 C20 111.0(3) yes
P9 C19 C21 116.0(3) yes
C20 C19 C21 112.2(4) yes
P9 C22 C23 110.3(3) yes
P9 C22 C24 108.8(3) yes
C23 C22 C24 110.4(4) yes
C1 P1 H1 148(4) no
C13 P1 H1 86(3) no
C1 C2 H2 117.500 no
C3 C2 H2 117.520 no
C2 C3 H3 120.875 no
C4 C3 H3 120.872 no
C6 C7 H7 120.637 no
C8 C7 H7 120.638 no
C7 C8 H8 117.920 no
C9 C8 H8 117.925 no
C4 C11 H11A 110.703 no
C4 C11 H11B 110.693 no
C12 C11 H11A 110.703 no
C12 C11 H11B 110.701 no
H11A C11 H11B 108.798 no
C6 C12 H12A 110.764 no
C6 C12 H12B 110.753 no
C11 C12 H12A 110.778 no
C11 C12 H12B 110.774 no
H12A C12 H12B 108.841 no
C13 C14 H14 119.940 no
C15 C14 H14 119.942 no
C14 C15 H15 119.695 no
C16 C15 H15 119.674 no
C15 C16 H16 120.211 no
C17 C16 H16 120.203 no
C16 C17 H17 120.099 no
C18 C17 H17 120.090 no
C13 C18 H18 119.388 no
C17 C18 H18 119.412 no
P9 C19 H19 105.534 no
C20 C19 H19 105.535 no
C21 C19 H19 105.531 no
C19 C20 H20A 109.474 no
C19 C20 H20B 109.470 no
C19 C20 H20C 109.466 no
H20A C20 H20B 109.469 no
H20A C20 H20C 109.485 no
H20B C20 H20C 109.463 no
C19 C21 H21A 109.471 no
C19 C21 H21B 109.470 no
C19 C21 H21C 109.474 no
H21A C21 H21B 109.474 no
H21A C21 H21C 109.469 no
H21B C21 H21C 109.469 no
P9 C22 H22 109.089 no
C23 C22 H22 109.080 no
C24 C22 H22 109.083 no
C22 C23 H23A 109.483 no
C22 C23 H23B 109.468 no
C22 C23 H23C 109.465 no
H23A C23 H23B 109.475 no
H23A C23 H23C 109.473 no
H23B C23 H23C 109.464 no
C22 C24 H24A 109.473 no
C22 C24 H24B 109.480 no
C22 C24 H24C 109.466 no
H24A C24 H24B 109.488 no
H24A C24 H24C 109.462 no
H24B C24 H24C 109.457 no

loop_
_geom_bond_atom_site_label_1
_geom_bond_atom_site_label_2
_geom_bond_distance
_geom_bond_publ_flag
P1 C1 1.847(5) yes
P1 C13 1.843(4) yes
P9 C9 1.850(4) yes
P9 C19 1.884(5) yes
P9 C22 1.870(4) yes
C1 C2 1.397(6) yes
C1 C10 1.450(6) yes
C2 C3 1.403(7) yes
C3 C4 1.377(6) yes
C4 C5 1.410(6) yes
C4 C11 1.506(8) yes
C5 C6 1.417(6) yes
C5 C10 1.410(6) yes
C6 C7 1.363(6) yes
C6 C12 1.514(7) yes
C7 C8 1.415(7) yes
C8 C9 1.388(6) yes
C9 C10 1.439(5) yes
C11 C12 1.537(7) yes
C13 C14 1.395(7) yes
C13 C18 1.396(6) yes
C14 C15 1.392(6) yes
C15 C16 1.380(7) yes
C16 C17 1.396(7) yes
C17 C18 1.378(6) yes
C19 C20 1.528(7) yes
C19 C21 1.515(6) yes
C22 C23 1.525(7) yes
C22 C24 1.523(7) yes
P1 H1 1.099(12) no
C2 H2 0.950 no
C3 H3 0.950 no
C7 H7 0.950 no
C8 H8 0.950 no
C11 H11A 0.990 no
C11 H11B 0.990 no
C12 H12A 0.990 no
C12 H12B 0.990 no
C14 H14 0.950 no
C15 H15 0.950 no
C16 H16 0.950 no
C17 H17 0.950 no
C18 H18 0.950 no
C19 H19 1.000 no
C20 H20A 0.980 no
C20 H20B 0.980 no
C20 H20C 0.980 no
C21 H21A 0.980 no
C21 H21B 0.980 no
C21 H21C 0.980 no
C22 H22 1.000 no
C23 H23A 0.980 no
C23 H23B 0.980 no
C23 H23C 0.980 no
C24 H24A 0.980 no
C24 H24B 0.980 no
C24 H24C 0.980 no

loop_
_geom_contact_atom_site_label_1
_geom_contact_atom_site_label_2
_geom_contact_distance
_geom_contact_publ_flag
_geom_contact_site_symmetry_2
P1 P9 3.0280(14) no .
P1 C9 3.360(4) no .
P1 C19 3.582(4) no .
P9 C1 3.316(4) no .
C1 C4 2.856(6) no .
C2 C5 2.709(6) no .
C2 C13 2.984(7) no .
C2 C14 3.482(7) no .
C3 C10 2.874(6) no .
C4 C7 3.590(6) no .
C5 C8 2.715(6) no .
C6 C9 2.849(6) no .
C7 C10 2.861(6) no .
C8 C19 3.581(7) no .
C8 C21 3.552(7) no .
C8 C22 3.101(6) no .
C8 C24 3.349(6) no .
C9 C21 3.454(7) no .
C9 C24 3.257(6) no .
C13 C16 2.795(6) no .
C14 C17 2.779(7) no .
C15 C18 2.762(7) no .
C19 C23 3.437(6) no .
C20 C23 3.592(7) no .
C21 C22 3.217(7) no .
C11 C13 3.485(8) no 1_654
C11 C18 3.452(7) no 1_654
C13 C11 3.485(8) no 1_456
C18 C11 3.452(7) no 1_456
P1 H2 2.8598 no .
P1 H14 2.9702 no .
P1 H18 2.8404 no .
P1 H19 3.1837 no .
P1 H20C 3.2950 no .
P9 H1 3.20(5) no .
P9 H8 2.8881 no .
P9 H20A 3.0321 no .
P9 H20C 2.8804 no .
P9 H21A 3.0732 no .
P9 H21B 3.0191 no .
P9 H23B 2.9668 no .
P9 H23C 2.8885 no .
P9 H24A 2.8610 no .
P9 H24B 2.9257 no .
C1 H3 3.3288 no .
C2 H14 3.5607 no .
C3 H11A 2.9412 no .
C3 H11B 2.9477 no .
C4 H2 3.2313 no .
C4 H12A 3.0954 no .
C4 H12B 3.0723 no .
C5 H3 3.2627 no .
C5 H7 3.2567 no .
C5 H11A 3.0535 no .
C5 H11B 3.0396 no .
C5 H12A 3.0647 no .
C5 H12B 3.0422 no .
C6 H8 3.2346 no .
C6 H11A 3.0968 no .
C6 H11B 3.0735 no .
C7 H12A 2.9412 no .
C7 H12B 2.9510 no .
C7 H24B 3.5600 no .
C8 H21B 2.8401 no .
C8 H22 2.7768 no .
C8 H24B 2.7054 no .
C9 H7 3.3220 no .
C9 H19 2.8669 no .
C9 H21B 3.0299 no .
C9 H22 2.9788 no .
C9 H24A 3.5475 no .
C9 H24B 2.8106 no .
C10 H2 3.2868 no .
C10 H8 3.2778 no .
C10 H19 3.5153 no .
C11 H3 2.8861 no .
C12 H7 2.8797 no .
C13 H2 2.4684 no .
C13 H15 3.2704 no .
C13 H17 3.2719 no .
C14 H1 3.20(6) no .
C14 H2 2.7093 no .
C14 H16 3.2661 no .
C14 H18 3.2577 no .
C15 H2 3.5544 no .
C15 H17 3.2570 no .
C16 H14 3.2627 no .
C16 H18 3.2555 no .
C17 H15 3.2568 no .
C18 H1 2.64(6) no .
C18 H2 3.2071 no .
C18 H14 3.2613 no .
C18 H16 3.2579 no .
C19 H1 3.23(6) no .
C19 H8 3.4546 no .
C19 H22 3.0350 no .
C19 H23B 3.0236 no .
C20 H1 3.22(5) no .
C20 H21A 2.7623 no .
C20 H21B 3.3629 no .
C20 H21C 2.6806 no .
C20 H23B 2.9714 no .
C21 H8 3.1167 no .
C21 H20A 2.7418 no .
C21 H20B 2.7056 no .
C21 H20C 3.3620 no .
C21 H22 2.7986 no .
C21 H23B 3.1381 no .
C22 H8 2.6698 no .
C22 H20A 3.4735 no .
C22 H21A 2.8389 no .
C22 H21B 3.3133 no .
C23 H20A 2.9547 no .
C23 H21A 3.0569 no .
C23 H24A 2.7301 no .
C23 H24B 3.3467 no .
C23 H24C 2.6559 no .
C24 H8 3.1017 no .
C24 H23A 2.6567 no .
C24 H23B 3.3464 no .
C24 H23C 2.7307 no .
H1 H14 3.4725 no .
H1 H18 2.5259 no .
H1 H19 2.8104 no .
H1 H20C 2.4907 no .
H2 H3 2.3294 no .
H2 H14 2.8509 no .
H3 H11A 2.9919 no .
H3 H11B 3.0216 no .
H7 H8 2.3439 no .
H7 H12A 2.9836 no .
H7 H12B 3.0265 no .
H8 H21A 3.2374 no .
H8 H21B 2.4107 no .
H8 H22 2.0903 no .
H8 H24B 2.6079 no .
H11A H12A 2.7490 no .
H11A H12B 2.2385 no .
H11B H12A 2.2384 no .
H11B H12B 2.7654 no .
H14 H15 2.3369 no .
H15 H16 2.3285 no .
H16 H17 2.3500 no .
H17 H18 2.3211 no .
H19 H20A 2.8398 no .
H19 H20B 2.3054 no .
H19 H20C 2.3406 no .
H19 H21A 2.8306 no .
H19 H21B 2.3107 no .
H19 H21C 2.3117 no .
H20A H21A 2.6185 no .
H20A H21C 2.9795 no .
H20A H23B 2.2212 no .
H20A H23C 3.0286 no .
H20B H21A 3.0477 no .
H20B H21B 3.5762 no .
H20B H21C 2.4916 no .
H20C H21C 3.5688 no .
H20C H23B 3.4851 no .
H21A H22 2.3458 no .
H21A H23A 3.5820 no .
H21A H23B 2.4402 no .
H21B H22 2.7319 no .
H22 H23A 2.3985 no .
H22 H23B 2.3443 no .
H22 H23C 2.8695 no .
H22 H24A 2.8678 no .
H22 H24B 2.3422 no .
H22 H24C 2.3964 no .
H23A H24A 2.9796 no .
H23A H24B 3.5388 no .
H23A H24C 2.4350 no .
H23B H24C 3.5380 no .
H23C H24A 2.5944 no .
H23C H24C 2.9796 no .
P1 H12B 3.0644 no 1_456
P9 H21B 3.2435 no 1_556
C1 H12A 3.3495 no 1_556
C1 H14 2.9671 no 1_554
C2 H11B 3.5196 no 1_556
C2 H12A 2.9278 no 1_556
C2 H14 3.1456 no 1_554
C2 H17 3.1098 no 3_565
C3 H11B 3.5411 no 1_556
C3 H12A 2.9114 no 1_556
C3 H14 3.3149 no 1_554
C3 H15 3.5779 no 3_564
C3 H16 3.0868 no 3_564
C3 H17 3.2670 no 3_565
C3 H18 3.4195 no 1_655
C4 H12A 3.3027 no 1_556
C4 H14 3.2229 no 1_554
C4 H16 3.1553 no 3_564
C4 H18 3.5759 no 1_655
C5 H14 2.9888 no 1_554
C5 H20B 3.1134 no 1_655
C6 H20B 2.9772 no 1_655
C6 H20C 3.5838 no 1_654
C6 H21C 3.2155 no 1_655
C7 H20B 3.1133 no 1_655
C7 H20C 3.4755 no 1_654
C7 H21C 3.0654 no 1_655
C7 H24A 3.1682 no 1_554
C8 H20B 3.3265 no 1_655
C8 H24A 3.2073 no 1_554
C9 H20B 3.4750 no 1_655
C10 H14 2.9245 no 1_554
C10 H20B 3.4165 no 1_655
C11 H1 3.56(5) no 1_654
C11 H16 3.2553 no 3_564
C11 H18 3.4498 no 1_655
C12 H1 2.80(4) no 1_654
C12 H19 3.3187 no 1_655
C12 H20C 3.0705 no 1_654
C12 H21C 3.2879 no 1_655
C13 H11A 2.9999 no 1_456
C13 H11B 3.4222 no 1_456
C13 H12B 3.2650 no 1_456
C14 H11A 2.8633 no 1_456
C14 H16 3.1708 no 3_565
C14 H18 3.5437 no 1_556
C15 H3 3.5077 no 3_466
C15 H11A 3.0613 no 1_456
C15 H11B 3.5519 no 3_466
C15 H16 3.0933 no 3_565
C15 H17 3.5478 no 3_565
C15 H18 3.1660 no 1_556
C16 H2 3.2965 no 3_465
C16 H3 3.5637 no 3_466
C16 H11A 3.3560 no 1_456
C16 H11B 3.2832 no 1_456
C16 H11B 3.0416 no 3_466
C16 H15 3.4898 no 3_465
C16 H17 3.5647 no 3_565
C17 H2 3.1196 no 3_465
C17 H3 3.5554 no 1_455
C17 H3 3.1974 no 3_465
C17 H11A 3.4684 no 1_456
C17 H11B 2.9542 no 1_456
C17 H15 3.5146 no 1_554
C18 H3 3.5001 no 1_455
C18 H11A 3.2798 no 1_456
C18 H11B 3.0086 no 1_456
C18 H12A 3.3971 no 1_456
C18 H15 3.1525 no 1_554
C19 H12B 3.2576 no 1_455
C20 H7 3.1958 no 1_456
C20 H12B 3.5470 no 1_456
C20 H21C 3.2933 no 1_556
C20 H24B 3.3244 no 1_455
C21 H12B 3.1309 no 1_455
C21 H20C 3.2496 no 1_554
C21 H23A 3.3423 no 4_664
C21 H23B 3.5874 no 4_664
C21 H23C 3.1760 no 1_554
C22 H24A 3.5199 no 4_764
C22 H24C 3.2537 no 4_764
C23 H21A 3.1393 no 4_665
C23 H21B 3.5766 no 1_556
C23 H24C 3.5700 no 4_765
C24 H7 3.2422 no 1_556
C24 H8 3.5368 no 1_556
C24 H22 3.1686 no 4_765
C24 H24A 3.2917 no 4_764
C24 H24C 3.3336 no 4_764
C24 H24C 3.1965 no 4_765
H1 C11 3.56(5) no 1_456
H1 C12 2.80(4) no 1_456
H1 H11A 3.4347 no 1_456
H1 H12A 2.6261 no 1_456
H1 H12B 2.1990 no 1_456
H1 H21B 3.4835 no 1_556
H2 C16 3.2965 no 3_565
H2 C17 3.1196 no 3_565
H2 H11B 3.2316 no 1_556
H2 H12A 3.2363 no 1_556
H2 H16 2.8253 no 3_565
H2 H17 2.4555 no 3_565
H3 C15 3.5077 no 3_564
H3 C16 3.5637 no 3_564
H3 C17 3.5554 no 1_655
H3 C17 3.1974 no 3_565
H3 C18 3.5001 no 1_655
H3 H11B 3.2801 no 1_556
H3 H12A 3.2025 no 1_556
H3 H15 2.8286 no 3_564
H3 H16 2.9516 no 3_564
H3 H17 3.1061 no 1_655
H3 H17 2.8222 no 3_565
H3 H18 2.9736 no 1_655
H7 C20 3.1958 no 1_654
H7 C24 3.2422 no 1_554
H7 H20A 3.2000 no 1_654
H7 H20B 3.0586 no 1_654
H7 H20B 3.5841 no 1_655
H7 H20C 2.8002 no 1_654
H7 H21C 2.8302 no 1_655
H7 H23A 3.4114 no 4_764
H7 H24A 2.5492 no 1_554
H7 H24B 3.0799 no 1_554
H8 C24 3.5368 no 1_554
H8 H23A 3.4362 no 4_764
H8 H23C 3.3652 no 1_554
H8 H24A 2.5939 no 1_554
H8 H24C 2.8296 no 4_764
H11A C13 2.9999 no 1_654
H11A C14 2.8633 no 1_654
H11A C15 3.0613 no 1_654
H11A C16 3.3560 no 1_654
H11A C17 3.4684 no 1_654
H11A C18 3.2798 no 1_654
H11A H1 3.4347 no 1_654
H11A H14 3.2258 no 1_654
H11A H15 3.5252 no 1_654
H11A H18 2.6576 no 1_655
H11A H19 3.2064 no 1_655
H11B C2 3.5196 no 1_554
H11B C3 3.5411 no 1_554
H11B C13 3.4222 no 1_654
H11B C15 3.5519 no 3_564
H11B C16 3.2832 no 1_654
H11B C16 3.0416 no 3_564
H11B C17 2.9542 no 1_654
H11B C18 3.0086 no 1_654
H11B H2 3.2316 no 1_554
H11B H3 3.2801 no 1_554
H11B H15 3.4788 no 3_564
H11B H16 2.5494 no 3_564
H11B H17 3.2622 no 1_654
H11B H18 3.3197 no 1_654
H12A C1 3.3495 no 1_554
H12A C2 2.9278 no 1_554
H12A C3 2.9114 no 1_554
H12A C4 3.3027 no 1_554
H12A C18 3.3971 no 1_654
H12A H1 2.6261 no 1_654
H12A H2 3.2363 no 1_554
H12A H3 3.2025 no 1_554
H12A H18 3.2046 no 1_654
H12A H20B 3.4950 no 1_654
H12A H20C 2.8488 no 1_654
H12B P1 3.0644 no 1_654
H12B C13 3.2650 no 1_654
H12B C19 3.2576 no 1_655
H12B C20 3.5470 no 1_654
H12B C21 3.1309 no 1_655
H12B H1 2.1990 no 1_654
H12B H19 2.5677 no 1_655
H12B H20B 3.3650 no 1_655
H12B H20C 2.5826 no 1_654
H12B H21B 3.1889 no 1_655
H12B H21C 2.5799 no 1_655
H14 C1 2.9671 no 1_556
H14 C2 3.1456 no 1_556
H14 C3 3.3149 no 1_556
H14 C4 3.2229 no 1_556
H14 C5 2.9888 no 1_556
H14 C10 2.9245 no 1_556
H14 H11A 3.2258 no 1_456
H14 H16 3.1205 no 3_565
H14 H18 3.4991 no 1_556
H15 C3 3.5779 no 3_466
H15 C16 3.4898 no 3_565
H15 C17 3.5146 no 1_556
H15 C18 3.1525 no 1_556
H15 H3 2.8286 no 3_466
H15 H11A 3.5252 no 1_456
H15 H11B 3.4788 no 3_466
H15 H16 2.9762 no 3_565
H15 H17 3.4617 no 1_556
H15 H17 3.3347 no 3_566
H15 H18 2.8339 no 1_556
H16 C3 3.0868 no 3_466
H16 C4 3.1553 no 3_466
H16 C11 3.2553 no 3_466
H16 C14 3.1708 no 3_465
H16 C15 3.0933 no 3_465
H16 H2 2.8253 no 3_465
H16 H3 2.9516 no 3_466
H16 H11B 2.5494 no 3_466
H16 H14 3.1205 no 3_465
H16 H15 2.9762 no 3_465
H17 C2 3.1098 no 3_465
H17 C3 3.2670 no 3_465
H17 C15 3.5478 no 3_465
H17 C16 3.5647 no 3_465
H17 H2 2.4555 no 3_465
H17 H3 3.1061 no 1_455
H17 H3 2.8222 no 3_465
H17 H11B 3.2622 no 1_456
H17 H15 3.4617 no 1_554
H17 H15 3.3347 no 3_464
H18 C3 3.4195 no 1_455
H18 C4 3.5759 no 1_455
H18 C11 3.4498 no 1_455
H18 C14 3.5437 no 1_554
H18 C15 3.1660 no 1_554
H18 H3 2.9736 no 1_455
H18 H11A 2.6576 no 1_455
H18 H11B 3.3197 no 1_456
H18 H12A 3.2046 no 1_456
H18 H14 3.4991 no 1_554
H18 H15 2.8339 no 1_554
H19 C12 3.3187 no 1_455
H19 H11A 3.2064 no 1_455
H19 H12B 2.5677 no 1_455
H20A H7 3.2000 no 1_456
H20A H21B 3.5080 no 1_556
H20A H21C 3.1060 no 1_556
H20A H23A 3.5775 no 4_664
H20A H24B 2.9640 no 1_455
H20B C5 3.1134 no 1_455
H20B C6 2.9772 no 1_455
H20B C7 3.1133 no 1_455
H20B C8 3.3265 no 1_455
H20B C9 3.4750 no 1_455
H20B C10 3.4165 no 1_455
H20B H7 3.5841 no 1_455
H20B H7 3.0586 no 1_456
H20B H12A 3.4950 no 1_456
H20B H12B 3.3650 no 1_455
H20B H24B 2.8069 no 1_455
H20C C6 3.5838 no 1_456
H20C C7 3.4755 no 1_456
H20C C12 3.0705 no 1_456
H20C C21 3.2496 no 1_556
H20C H7 2.8002 no 1_456
H20C H12A 2.8488 no 1_456
H20C H12B 2.5826 no 1_456
H20C H21B 3.0164 no 1_556
H20C H21C 2.6062 no 1_556
H21A C23 3.1393 no 4_664
H21A H23A 2.8209 no 4_664
H21A H23B 2.7819 no 4_664
H21A H23C 2.8489 no 1_554
H21A H23C 3.3202 no 4_664
H21B P9 3.2435 no 1_554
H21B C23 3.5766 no 1_554
H21B H1 3.4835 no 1_554
H21B H12B 3.1889 no 1_455
H21B H20A 3.5080 no 1_554
H21B H20C 3.0164 no 1_554
H21B H23C 2.7538 no 1_554
H21C C6 3.2155 no 1_455
H21C C7 3.0654 no 1_455
H21C C12 3.2879 no 1_455
H21C C20 3.2933 no 1_554
H21C H7 2.8302 no 1_455
H21C H12B 2.5799 no 1_455
H21C H20A 3.1060 no 1_554
H21C H20C 2.6062 no 1_554
H21C H23A 2.9687 no 4_664
H21C H23B 3.5659 no 4_664
H21C H23C 3.4554 no 1_554
H22 C24 3.1686 no 4_764
H22 H23C 3.4367 no 1_554
H22 H24A 3.0592 no 4_764
H22 H24C 2.4636 no 4_764
H23A C21 3.3423 no 4_665
H23A H7 3.4114 no 4_765
H23A H8 3.4362 no 4_765
H23A H20A 3.5775 no 4_665
H23A H21A 2.8209 no 4_665
H23A H21C 2.9687 no 4_665
H23A H24A 3.2050 no 4_764
H23A H24B 3.0435 no 4_765
H23A H24C 3.3945 no 4_765
H23B C21 3.5874 no 4_665
H23B H21A 2.7819 no 4_665
H23B H21C 3.5659 no 4_665
H23B H23B 3.5618 no 4_664
H23B H23B 3.5618 no 4_665
H23B H23C 3.2173 no 4_664
H23C C21 3.1760 no 1_556
H23C H8 3.3652 no 1_556
H23C H21A 2.8489 no 1_556
H23C H21A 3.3202 no 4_665
H23C H21B 2.7538 no 1_556
H23C H21C 3.4554 no 1_556
H23C H22 3.4367 no 1_556
H23C H23B 3.2173 no 4_665
H23C H24B 3.3275 no 4_765
H23C H24C 3.0253 no 4_765
H24A C7 3.1682 no 1_556
H24A C8 3.2073 no 1_556
H24A C22 3.5199 no 4_765
H24A C24 3.2917 no 4_765
H24A H7 2.5492 no 1_556
H24A H8 2.5939 no 1_556
H24A H22 3.0592 no 4_765
H24A H23A 3.2050 no 4_765
H24A H24B 3.5114 no 4_765
H24A H24C 2.5556 no 4_765
H24B C20 3.3244 no 1_655
H24B H7 3.0799 no 1_556
H24B H20A 2.9640 no 1_655
H24B H20B 2.8069 no 1_655
H24B H23A 3.0435 no 4_764
H24B H23C 3.3275 no 4_764
H24B H24A 3.5114 no 4_764
H24B H24C 3.2317 no 4_764
H24C C22 3.2537 no 4_765
H24C C23 3.5700 no 4_764
H24C C24 3.1965 no 4_764
H24C C24 3.3336 no 4_765
H24C H8 2.8296 no 4_765
H24C H22 2.4636 no 4_765
H24C H23A 3.3945 no 4_764
H24C H23C 3.0253 no 4_764
H24C H24A 2.5556 no 4_764
H24C H24B 3.2317 no 4_765
H24C H24C 3.0104 no 4_764
H24C H24C 3.0104 no 4_765

loop_
_geom_torsion_atom_site_label_1
_geom_torsion_atom_site_label_2
_geom_torsion_atom_site_label_3
_geom_torsion_atom_site_label_4
_geom_torsion
_geom_torsion_publ_flag
C1 P1 C13 C14 -90.4(3) no
C1 P1 C13 C18 94.1(3) no
C13 P1 C1 C2 12.1(3) no
C13 P1 C1 C10 -159.8(3) no
C9 P9 C19 C20 -161.1(2) no
C9 P9 C19 C21 69.2(3) no
C19 P9 C9 C8 -81.1(3) no
C19 P9 C9 C10 104.1(3) no
C9 P9 C22 C23 -174.8(2) no
C9 P9 C22 C24 63.9(3) no
C22 P9 C9 C8 27.0(4) no
C22 P9 C9 C10 -147.8(3) no
C19 P9 C22 C23 -69.1(3) no
C19 P9 C22 C24 169.6(2) no
C22 P9 C19 C20 92.9(3) no
C22 P9 C19 C21 -36.8(3) no
P1 C1 C2 C3 -170.9(3) no
P1 C1 C10 C5 168.5(3) no
P1 C1 C10 C9 -10.7(6) no
C2 C1 C10 C5 -3.6(6) no
C2 C1 C10 C9 177.2(4) no
C10 C1 C2 C3 1.4(6) no
C1 C2 C3 C4 1.5(7) no
C2 C3 C4 C5 -1.8(6) no
C2 C3 C4 C11 177.7(4) no
C3 C4 C5 C6 179.6(4) no
C3 C4 C5 C10 -0.6(7) no
C3 C4 C11 C12 179.3(5) no
C5 C4 C11 C12 -1.1(5) no
C11 C4 C5 C6 -0.0(5) no
C11 C4 C5 C10 179.7(4) no
C4 C5 C6 C7 -179.5(4) no
C4 C5 C6 C12 1.2(5) no
C4 C5 C10 C1 3.4(6) no
C4 C5 C10 C9 -177.3(4) no
C6 C5 C10 C1 -176.9(4) no
C6 C5 C10 C9 2.4(6) no
C10 C5 C6 C7 0.8(6) no
C10 C5 C6 C12 -178.6(4) no
C5 C6 C7 C8 -2.4(6) no
C5 C6 C12 C11 -1.8(5) no
C7 C6 C12 C11 179.0(4) no
C12 C6 C7 C8 176.8(4) no
C6 C7 C8 C9 0.8(7) no
C7 C8 C9 P9 -172.4(4) no
C7 C8 C9 C10 2.5(6) no
P9 C9 C10 C1 -9.8(6) no
P9 C9 C10 C5 171.0(3) no
C8 C9 C10 C1 175.3(4) no
C8 C9 C10 C5 -3.9(6) no
C4 C11 C12 C6 1.7(5) no
P1 C13 C14 C15 -176.6(3) no
P1 C13 C18 C17 177.5(3) no
C14 C13 C18 C17 1.8(6) no
C18 C13 C14 C15 -1.2(6) no
C13 C14 C15 C16 0.7(7) no
C14 C15 C16 C17 -0.7(7) no
C15 C16 C17 C18 1.3(7) no
C16 C17 C18 C13 -1.9(7) no
